data_7101760
loop_
_publ_author_name
'Craig, Donald'
'King, N Paul'
'Mountford, David M'

_publ_section_title
;
 Silyl-modified Bellus-Claisen rearrangement.
;
_journal_issue 10
_journal_name_full 'Chemical communications (Cambridge, England)'
_journal_page_first 1077
_journal_page_last 1079
_journal_paper_doi 10.1039/b614535c
_journal_year 2007
_chemical_formula_sum 'C18 H25 N O2'
_chemical_formula_weight 287.39
_chemical_name_systematic
;
?
;
_space_group_IT_number 19
_symmetry_cell_setting orthorhombic
_symmetry_space_group_name_Hall 'P 2ac 2ab'
_symmetry_space_group_name_H-M 'P 21 21 21'
_atom_sites_solution_hydrogens geom
_atom_sites_solution_primary direct
_atom_sites_solution_secondary difmap
_audit_creation_method SHELXL-97
_cell_angle_alpha 90.00
_cell_angle_beta 90.00
_cell_angle_gamma 90.00
_cell_formula_units_Z 4
_cell_length_a 6.122(3)
_cell_length_b 15.768(2)
_cell_length_c 17.431(2)
_cell_measurement_reflns_used 21
_cell_measurement_temperature 293(2)
_cell_measurement_theta_max 22.26
_cell_measurement_theta_min 10.57
_cell_volume 1682.7(8)
_computing_cell_refinement 'Bruker XSCANS'
_computing_data_collection 'Bruker XSCANS'
_computing_data_reduction 'Bruker SHELXTL'
_computing_molecular_graphics 'Bruker SHELXTL'
_computing_publication_material 'Bruker SHELXTL'
_computing_structure_refinement 'SHELXL-97 (Sheldrick, 1997)'
_computing_structure_solution 'SHELXS-97 (Sheldrick, 1990)'
_diffrn_ambient_temperature 293(2)
_diffrn_measured_fraction_theta_full 1.000
_diffrn_measured_fraction_theta_max 1.000
_diffrn_measurement_device_type 'Bruker P4'
_diffrn_measurement_method '\w scans'
_diffrn_radiation_monochromator graphite
_diffrn_radiation_source 'fine-focus sealed tube'
_diffrn_radiation_type CuK\a
_diffrn_radiation_wavelength 1.54178
_diffrn_reflns_av_R_equivalents 0.0000
_diffrn_reflns_av_sigmaI/netI 0.0523
_diffrn_reflns_limit_h_max 7
_diffrn_reflns_limit_h_min 0
_diffrn_reflns_limit_k_max 0
_diffrn_reflns_limit_k_min -18
_diffrn_reflns_limit_l_max 20
_diffrn_reflns_limit_l_min 0
_diffrn_reflns_number 1682
_diffrn_reflns_theta_full 64.99
_diffrn_reflns_theta_max 64.99
_diffrn_reflns_theta_min 3.78
_diffrn_standards_interval_count 97
_diffrn_standards_number 3
_exptl_absorpt_coefficient_mu 0.574
_exptl_absorpt_correction_T_max 0.7881
_exptl_absorpt_correction_T_min 0.3857
_exptl_absorpt_correction_type empirical
_exptl_crystal_colour Colourless
_exptl_crystal_density_diffrn 1.134
_exptl_crystal_density_method 'not measured'
_exptl_crystal_description needles
_exptl_crystal_F_000 624
_exptl_crystal_size_max 0.80
_exptl_crystal_size_mid 0.10
_exptl_crystal_size_min 0.10
_refine_diff_density_max 0.119
_refine_diff_density_min -0.150
_refine_diff_density_rms 0.034
_refine_ls_abs_structure_details 'Flack H D (1983), Acta Cryst. A39, 876-881'
_refine_ls_abs_structure_Flack 0.3(8)
_refine_ls_extinction_coef 0.0048(8)
_refine_ls_extinction_expression Fc^*^=kFc[1+0.001xFc^2^\l^3^/sin(2\q)]^-1/4^
_refine_ls_extinction_method SHELXL
_refine_ls_goodness_of_fit_ref 1.033
_refine_ls_hydrogen_treatment mixed
_refine_ls_matrix_type full
_refine_ls_number_parameters 179
_refine_ls_number_reflns 1682
_refine_ls_number_restraints 0
_refine_ls_restrained_S_all 1.033
_refine_ls_R_factor_all 0.0816
_refine_ls_R_factor_gt 0.0552
_refine_ls_shift/su_max 0.000
_refine_ls_shift/su_mean 0.000
_refine_ls_structure_factor_coef Fsqd
_refine_ls_weighting_details 'calc w=1/[\s^2^(Fo^2^)+(0.0768P)^2^+0.0000P] where P=(Fo^2^+2Fc^2^)/3'
_refine_ls_weighting_scheme calc
_refine_ls_wR_factor_gt 0.1474
_refine_ls_wR_factor_ref 0.1679
_reflns_number_gt 1192
_reflns_number_total 1682
_reflns_threshold_expression >2sigma(I)
_cod_data_source_file b614535c.txt
_cod_data_source_block DC0404
_cod_depositor_comments
;
The following automatic conversions were performed:
'_symmetry_cell_setting' value 'Orthorhombic' changed to 'orthorhombic'
according to '/home/saulius/struct/CIF-dictionaries/cif_core.dic'
dictionary named 'cif_core.dic' version 2.4.1 from
2010-06-29.

'_exptl_absorpt_correction_type' value 'Empirical' changed to
'empirical' according to
'/home/saulius/struct/CIF-dictionaries/cif_core.dic' dictionary named
'cif_core.dic' version 2.4.1 from 2010-06-29.

Automatic conversion script
Id: cif_fix_enum 1527 2010-12-29 10:47:43Z saulius 
;
_cod_original_sg_symbol_H-M P2(1)2(1)2(1)
_cod_database_code 7101760

loop_
_symmetry_equiv_pos_as_xyz
'x, y, z'
'-x+1/2, -y, z+1/2'
'-x, y+1/2, -z+1/2'
'x+1/2, -y+1/2, -z'

loop_
_atom_site_label
_atom_site_type_symbol
_atom_site_fract_x
_atom_site_fract_y
_atom_site_fract_z
_atom_site_U_iso_or_equiv
_atom_site_adp_type
_atom_site_occupancy
_atom_site_symmetry_multiplicity
_atom_site_calc_flag
_atom_site_refinement_flags
O1 O 0.2922(6) 0.7029(3) 0.44638(19) 0.0850(10) Uani 1 1 d .
C2 C 0.0980(9) 0.6901(3) 0.4036(3) 0.0812(13) Uani 1 1 d .
H2A H -0.0143 0.6677 0.4372 0.097 Uiso 1 1 calc R
H2B H 0.1253 0.6485 0.3638 0.097 Uiso 1 1 calc R
C3 C 0.0173(8) 0.7710(3) 0.3673(3) 0.0754(12) Uani 1 1 d .
H3A H -0.1100 0.7591 0.3359 0.090 Uiso 1 1 calc R
H3B H -0.0251 0.8109 0.4070 0.090 Uiso 1 1 calc R
N4 N 0.1894(6) 0.8082(2) 0.3198(2) 0.0662(8) Uani 1 1 d .
C5 C 0.4000(8) 0.8152(3) 0.3593(3) 0.0759(12) Uani 1 1 d .
H5A H 0.3914 0.8593 0.3980 0.091 Uiso 1 1 calc R
H5B H 0.5123 0.8311 0.3228 0.091 Uiso 1 1 calc R
C6 C 0.4606(8) 0.7323(4) 0.3969(3) 0.0815(13) Uani 1 1 d .
H6A H 0.4880 0.6901 0.3576 0.098 Uiso 1 1 calc R
H6B H 0.5941 0.7397 0.4261 0.098 Uiso 1 1 calc R
C7 C 0.1261(7) 0.8588(3) 0.2604(2) 0.0651(10) Uani 1 1 d .
O7 O -0.0690(5) 0.8645(2) 0.2422(2) 0.0805(9) Uani 1 1 d .
C8 C 0.2981(8) 0.9077(3) 0.2159(2) 0.0665(10) Uani 1 1 d .
H8A H 0.4384 0.8788 0.2228 0.080 Uiso 1 1 calc R
C9 C 0.3162(4) 0.99611(15) 0.25219(17) 0.0627(9) Uani 1 1 d G
C10 C 0.1353(4) 1.04936(19) 0.25316(18) 0.0755(11) Uani 1 1 d G
H10A H 0.0038 1.0313 0.2320 0.091 Uiso 1 1 calc R
C11 C 0.1509(5) 1.12960(18) 0.2857(2) 0.0829(13) Uani 1 1 d G
H11A H 0.0298 1.1652 0.2864 0.099 Uiso 1 1 calc R
C12 C 0.3474(6) 1.15658(17) 0.3173(2) 0.0956(16) Uani 1 1 d G
H12A H 0.3578 1.2103 0.3391 0.115 Uiso 1 1 calc R
C13 C 0.5283(5) 1.1033(2) 0.3164(2) 0.0987(17) Uani 1 1 d G
H13A H 0.6598 1.1214 0.3375 0.118 Uiso 1 1 calc R
C14 C 0.5127(4) 1.02310(19) 0.2838(2) 0.0822(13) Uani 1 1 d G
H14A H 0.6337 0.9875 0.2832 0.099 Uiso 1 1 calc R
C15 C 0.2493(10) 0.9113(3) 0.1297(2) 0.0778(13) Uani 1 1 d .
H15A H 0.1114 0.9417 0.1219 0.093 Uiso 1 1 calc R
C16 C 0.2269(13) 0.8237(4) 0.0976(3) 0.0939(17) Uani 1 1 d .
H16A H 0.3503 0.7895 0.1008 0.113 Uiso 1 1 calc R
C17 C 0.0591(17) 0.7900(5) 0.0663(4) 0.134(3) Uani 1 1 d .
H17A H -0.0694 0.8210 0.0615 0.160 Uiso 1 1 calc R
H17B H 0.0654 0.7345 0.0485 0.160 Uiso 1 1 calc R
C18 C 0.4297(14) 0.9579(4) 0.0870(3) 0.107(2) Uani 1 1 d .
H18A H 0.4526 1.0124 0.1115 0.128 Uiso 1 1 calc R
H18B H 0.5639 0.9257 0.0920 0.128 Uiso 1 1 calc R
C19 C 0.3859(19) 0.9727(5) 0.0024(3) 0.136(3) Uani 1 1 d .
H19A H 0.3430 0.9196 -0.0213 0.163 Uiso 1 1 calc R
H19B H 0.2657 1.0123 -0.0031 0.163 Uiso 1 1 calc R
C20 C 0.581(2) 1.0068(5) -0.0379(4) 0.167(5) Uani 1 1 d .
H20A H 0.5460 1.0161 -0.0910 0.250 Uiso 1 1 calc R
H20B H 0.6986 0.9669 -0.0341 0.250 Uiso 1 1 calc R
H20C H 0.6234 1.0595 -0.0148 0.250 Uiso 1 1 calc R

loop_
_atom_site_aniso_label
_atom_site_aniso_U_11
_atom_site_aniso_U_22
_atom_site_aniso_U_33
_atom_site_aniso_U_23
_atom_site_aniso_U_13
_atom_site_aniso_U_12
O1 0.077(2) 0.107(3) 0.0706(17) 0.0239(18) -0.0029(16) -0.008(2)
C2 0.077(3) 0.085(3) 0.081(3) 0.023(3) -0.009(3) -0.008(3)
C3 0.059(2) 0.090(3) 0.077(3) 0.012(2) 0.005(2) -0.004(2)
N4 0.0567(17) 0.077(2) 0.0650(17) 0.0091(17) -0.0021(16) 0.0001(16)
C5 0.062(2) 0.097(3) 0.068(2) 0.013(2) -0.006(2) -0.010(2)
C6 0.069(3) 0.108(3) 0.067(2) 0.022(2) 0.000(2) 0.004(3)
C7 0.062(2) 0.071(2) 0.062(2) 0.0074(18) -0.0011(19) 0.007(2)
O7 0.0668(18) 0.089(2) 0.086(2) 0.0099(17) -0.0110(17) 0.0078(16)
C8 0.067(2) 0.070(2) 0.062(2) 0.0043(19) 0.002(2) 0.007(2)
C9 0.063(2) 0.069(2) 0.0556(18) 0.0062(18) 0.003(2) -0.0030(19)
C10 0.074(2) 0.077(2) 0.076(2) 0.003(2) 0.000(3) 0.006(2)
C11 0.083(3) 0.078(3) 0.087(3) -0.001(2) 0.009(3) 0.007(3)
C12 0.103(4) 0.087(3) 0.097(3) -0.011(3) 0.008(4) -0.016(3)
C13 0.085(3) 0.101(4) 0.111(4) -0.007(3) -0.015(3) -0.017(3)
C14 0.073(3) 0.082(3) 0.092(3) 0.008(2) -0.011(3) -0.003(2)
C15 0.105(4) 0.069(2) 0.059(2) 0.002(2) -0.002(2) 0.008(3)
C16 0.127(5) 0.082(3) 0.072(2) -0.003(3) -0.001(3) 0.002(3)
C17 0.161(8) 0.123(6) 0.117(5) -0.031(4) 0.001(5) -0.027(6)
C18 0.155(6) 0.091(3) 0.074(3) 0.007(3) 0.020(4) -0.006(4)
C19 0.224(11) 0.116(5) 0.068(3) 0.009(3) 0.016(5) -0.007(6)
C20 0.287(15) 0.122(6) 0.091(4) 0.004(4) 0.048(7) -0.052(8)

loop_
_atom_type_symbol
_atom_type_description
_atom_type_scat_dispersion_real
_atom_type_scat_dispersion_imag
_atom_type_scat_source
C C 0.0181 0.0091 'International Tables Vol C Tables 4.2.6.8 and 6.1.1.4'
H H 0.0000 0.0000 'International Tables Vol C Tables 4.2.6.8 and 6.1.1.4'
N N 0.0311 0.0180 'International Tables Vol C Tables 4.2.6.8 and 6.1.1.4'
O O 0.0492 0.0322 'International Tables Vol C Tables 4.2.6.8 and 6.1.1.4'

loop_
_geom_angle_atom_site_label_1
_geom_angle_atom_site_label_2
_geom_angle_atom_site_label_3
_geom_angle
C2 O1 C6 109.6(3)
O1 C2 C3 112.0(4)
N4 C3 C2 109.9(4)
C7 N4 C3 117.4(4)
C7 N4 C5 124.2(4)
C3 N4 C5 113.4(3)
N4 C5 C6 110.8(4)
O1 C6 C5 111.5(4)
O7 C7 N4 120.7(4)
O7 C7 C8 120.1(4)
N4 C7 C8 119.3(4)
C7 C8 C15 112.6(4)
C7 C8 C9 107.5(3)
C15 C8 C9 112.7(3)
C10 C9 C14 120.0
C10 C9 C8 119.7(3)
C14 C9 C8 120.3(2)
C11 C10 C9 120.0
C10 C11 C12 120.0
C11 C12 C13 120.0
C14 C13 C12 120.0
C13 C14 C9 120.0
C16 C15 C18 109.3(5)
C16 C15 C8 110.5(4)
C18 C15 C8 110.8(5)
C17 C16 C15 128.0(7)
C19 C18 C15 114.9(7)
C20 C19 C18 112.0(9)

loop_
_geom_bond_atom_site_label_1
_geom_bond_atom_site_label_2
_geom_bond_distance
O1 C2 1.418(6)
O1 C6 1.422(6)
C2 C3 1.507(7)
C3 N4 1.463(6)
N4 C7 1.363(5)
N4 C5 1.467(6)
C5 C6 1.509(7)
C7 O7 1.239(5)
C7 C8 1.519(6)
C8 C15 1.533(6)
C8 C9 1.535(5)
C9 C10 1.3900
C9 C14 1.3900
C10 C11 1.3900
C11 C12 1.3900
C12 C13 1.3900
C13 C14 1.3900
C15 C16 1.497(7)
C15 C18 1.521(9)
C16 C17 1.278(11)
C18 C19 1.517(8)
C19 C20 1.485(14)

loop_
_cod_related_entry_id
_cod_related_entry_database
_cod_related_entry_code
1 ChemSpider 21198115
